data_9011815
loop_
_publ_author_name
'Effenberger, H.'
'Krause, W.'
'Bernhardt, H. J.'
'Martin, M.'

_publ_section_title
;
 On the symmetry of tsumcorite group minerals based on the new species
 rappoldite and zincgartrellite
;
_journal_name_full 'Mineralogical Magazine'
_journal_page_first 1109
_journal_page_last 1126
_journal_paper_doi 10.1180/002646100549922
_journal_volume 64
_journal_year 2000
_chemical_compound_source 'Rappold mine, near Schneeberg, Saxony, Germany'
_chemical_formula_sum 'As2 Co H4 Ni0.64 O10 Pb Zn0.36'
_chemical_name_mineral Rappoldite
_space_group_IT_number 2
_symmetry_space_group_name_Hall '-P 1'
_symmetry_space_group_name_H-M 'P -1'
_cell_angle_alpha 70.19
_cell_angle_beta 70.41
_cell_angle_gamma 69.23
_cell_formula_units_Z 1
_cell_length_a 5.595
_cell_length_b 5.572
_cell_length_c 7.593
_cell_volume 201.911
_database_code_amcsd 0014555
_exptl_crystal_density_diffrn 5.273
_cod_original_formula_sum 'Pb (Co Ni.64 Zn.36) As2 (O10 H4)'
_cod_database_code 9011815

loop_
_space_group_symop_operation_xyz
x,y,z
-x,-y,-z

loop_
_atom_site_aniso_label
_atom_site_aniso_U_11
_atom_site_aniso_U_22
_atom_site_aniso_U_33
_atom_site_aniso_U_12
_atom_site_aniso_U_13
_atom_site_aniso_U_23
PbMe1 0.04260 0.03000 0.02570 -0.00310 -0.00840 -0.00990
CoMe2a 0.02430 0.01690 0.02450 0.00000 -0.00890 -0.01120
NiMe2a 0.02430 0.01690 0.02450 0.00000 -0.00890 -0.01120
ZnMe2a 0.02430 0.01690 0.02450 0.00000 -0.00890 -0.01120
CoMe2b 0.02100 0.01630 0.02500 0.00040 -0.00860 -0.01030
NiMe2b 0.02100 0.01630 0.02500 0.00040 -0.00860 -0.01030
ZnMe2b 0.02100 0.01630 0.02500 0.00040 -0.00860 -0.01030
As 0.02520 0.01840 0.02300 -0.00500 -0.00870 -0.01000
Wat1 0.02200 0.02400 0.06500 0.00400 -0.02700 -0.01800
O2 0.02400 0.01800 0.03500 -0.00400 -0.01400 -0.01200
O3a 0.02700 0.03100 0.04000 -0.01500 -0.01900 0.00000
O3b 0.03100 0.01600 0.03900 -0.00900 0.00300 -0.02100
O4 0.07100 0.07900 0.02100 -0.04000 -0.00200 -0.01000

loop_
_atom_site_label
_atom_site_fract_x
_atom_site_fract_y
_atom_site_fract_z
_atom_site_occupancy
_atom_site_U_iso_or_equiv
_atom_site_type_symbol
_atom_site_attached_hydrogens
PbMe1 0.00000 0.00000 0.00000 1.00000 0.03400 Pb 0
CoMe2a 0.00000 0.50000 0.50000 0.50000 0.02100 Co 0
NiMe2a 0.00000 0.50000 0.50000 0.32000 0.02100 Ni 0
ZnMe2a 0.00000 0.50000 0.50000 0.18000 0.02100 Zn 0
CoMe2b 0.50000 0.00000 0.50000 0.50000 0.02010 Co 0
NiMe2b 0.50000 0.00000 0.50000 0.32000 0.02010 Ni 0
ZnMe2b 0.50000 0.00000 0.50000 0.18000 0.02010 Zn 0
As 0.42410 0.42200 0.77510 1.00000 0.02030 As 0
Wat1 0.15750 0.15560 0.40450 1.00000 0.03300 O 2
O2 0.31190 0.31260 0.64460 1.00000 0.02300 O 0
O3a 0.24720 0.68430 0.26110 1.00000 0.03000 O 0
O3b 0.68200 0.24560 0.26080 1.00000 0.02700 O 0
O4 0.28380 0.28030 0.00560 1.00000 0.05400 O 0

loop_
_cod_changelog_entry_id
_cod_changelog_entry_author
_cod_changelog_entry_date
_cod_changelog_entry_text
1
;cod-tools version 3.8.0
Id: cif_guess_AMCSD_atom_types 9574 2023-05-10 09:00:05Z saulius
;
2023-05-10T18:53:29+03:00
;Derived atom types and hydrogen counts
from atom names that follow the AMCSD naming convention
(Wat == water, O-H == hydroxyl).
;

loop_
_cod_related_entry_id
_cod_related_entry_database
_cod_related_entry_code
1 AMCSD 0014555
